data_7717386
loop_
_publ_author_name
'Obey, Tom J. N.'
'Nichol, Gary S.'
'Love, Jason B.'

_publ_section_title
;
 Controlled and sequential single-electron reduction of the uranyl
 dication.
;
_journal_issue 39
_journal_name_full 'Dalton transactions (Cambridge, England : 2003)'
_journal_page_first 16229
_journal_page_last 16240
_journal_paper_doi 10.1039/d4dt02367f
_journal_volume 53
_journal_year 2024
_chemical_formula_moiety 'C47 H70 K N8 Na O2 Si2 U, 1.5(C6 H14)'
_chemical_formula_sum 'C56 H91 K N8 Na O2 Si2 U'
_chemical_formula_weight 1264.66
_chemical_properties_physical Air-sensitive,Moisture-sensitive
_space_group_crystal_system monoclinic
_space_group_IT_number 15
_space_group_name_Hall '-I 2ya'
_space_group_name_H-M_alt 'I 1 2/a 1'
_atom_sites_solution_hydrogens mixed
_audit_creation_date 2023-12-11
_audit_creation_method
;
Olex2 1.3
(compiled 2020.11.12 svn.r5f609507 for OlexSys, GUI svn.r6408)
;
_audit_update_record
;
2023-12-11 deposited with the CCDC.	2024-09-20 downloaded from the CCDC.
;
_cell_angle_alpha 90
_cell_angle_beta 92.423(2)
_cell_angle_gamma 90
_cell_formula_units_Z 8
_cell_length_a 26.8382(18)
_cell_length_b 15.5671(10)
_cell_length_c 28.998(3)
_cell_measurement_reflns_used 9837
_cell_measurement_temperature 100.0
_cell_measurement_theta_max 2.48
_cell_measurement_theta_min 26.08
_cell_volume 12104.3(17)
_computing_molecular_graphics 'Olex2 1.3 (Dolomanov et al., 2009)'
_computing_publication_material 'Olex2 1.3 (Dolomanov et al., 2009)'
_computing_structure_refinement 'SHELXL 2018/3 (Sheldrick, 2015)'
_diffrn_ambient_temperature 100.0
_diffrn_measured_fraction_theta_full 0.998
_diffrn_measured_fraction_theta_max 0.992
_diffrn_measurement_device_type 'Bruker APEX-II CCD'
_diffrn_radiation_type MoK\a
_diffrn_radiation_wavelength 0.71073
_diffrn_reflns_av_unetI/netI 0.0729
_diffrn_reflns_Laue_measured_fraction_full 0.998
_diffrn_reflns_Laue_measured_fraction_max 0.992
_diffrn_reflns_limit_h_max 36
_diffrn_reflns_limit_h_min -36
_diffrn_reflns_limit_k_max 21
_diffrn_reflns_limit_k_min 0
_diffrn_reflns_limit_l_max 38
_diffrn_reflns_limit_l_min 0
_diffrn_reflns_number 21269
_diffrn_reflns_point_group_measured_fraction_full 0.998
_diffrn_reflns_point_group_measured_fraction_max 0.992
_diffrn_reflns_theta_full 25.242
_diffrn_reflns_theta_max 28.702
_diffrn_reflns_theta_min 2.043
_exptl_absorpt_coefficient_mu 2.843
_exptl_absorpt_correction_type empirical
_exptl_absorpt_process_details
;
 TWINABS-2012/1 (Bruker,2012) was used for absorption correction.

Final HKLF 4 output contains 595361 reflections, Rint = 0.0925
 (208722 with I > 3sig(I), Rint = 0.0572)
;
_exptl_crystal_colour brown
_exptl_crystal_colour_primary brown
_exptl_crystal_density_diffrn 1.388
_exptl_crystal_description block
_exptl_crystal_F_000 5192
_exptl_crystal_recrystallization_method 'Re-crystallisation from solvent: Pyridene, hexane'
_exptl_crystal_size_max 0.356
_exptl_crystal_size_mid 0.05
_exptl_crystal_size_min 0.035
_exptl_transmission_factor_max 0.431466
_exptl_transmission_factor_min 0.334954
_refine_diff_density_max 1.226
_refine_diff_density_min -1.240
_refine_diff_density_rms 0.175
_refine_ls_extinction_method none
_refine_ls_goodness_of_fit_ref 1.102
_refine_ls_hydrogen_treatment mixed
_refine_ls_matrix_type full
_refine_ls_number_parameters 741
_refine_ls_number_reflns 21269
_refine_ls_number_restraints 246
_refine_ls_restrained_S_all 1.099
_refine_ls_R_factor_all 0.0928
_refine_ls_R_factor_gt 0.0518
_refine_ls_shift/su_max 0.001
_refine_ls_shift/su_mean 0.000
_refine_ls_structure_factor_coef Fsqd
_refine_ls_weighting_details 'w=1/[\s^2^(Fo^2^)+129.8202P] where P=(Fo^2^+2Fc^2^)/3'
_refine_ls_weighting_scheme calc
_refine_ls_wR_factor_gt 0.0874
_refine_ls_wR_factor_ref 0.1055
_reflns_Friedel_coverage 0.000
_reflns_number_gt 16103
_reflns_number_total 21269
_reflns_threshold_expression 'I > 2\s(I)'
_cod_data_source_file d4dt02367f2.cif
_cod_data_source_block tom_jl22023_i2oa
_cod_original_cell_volume 12104.4(17)
_cod_database_code 7717386
_shelx_shelxl_version_number 2018/3
_shelx_space_group_comment
;
The symmetry employed for this shelxl refinement is uniquely defined
by the following loop, which should always be used as a source of
symmetry information in preference to the above space-group names.
They are only intended as comments.
;
_shelx_estimated_absorpt_t_max 0.907
_shelx_estimated_absorpt_t_min 0.431
_olex2_refinement_description
;
1. Twinned data refinement
 Scales: 0.5741(6)
 0.4259(6)
2. Fixed Uiso
 At 1.2 times of:
  All C(H) groups, All C(H,H) groups
 At 1.5 times of:
  All C(H,H,H) groups
3. Restrained distances
 C53-C52 = C52-C51 = C51-C50 = C50-C49 = C49-C48
 1.52 with sigma of 0.02
 C54-C55 = C55-C56 = C56-C57 = C57-C58 = C58-C59
 1.52 with sigma of 0.02
 C60-C61 = C61-C62 = C62-C63 = C63-C64 = C64-C65
 1.52 with sigma of 0.02
 C53-C51 = C50-C48
 2.53 with sigma of 0.04
 C52-C50 = C51-C49
 2.54 with sigma of 0.04
 C54-C56 = C57-C59
 2.53 with sigma of 0.04
 C55-C57 = C56-C58
 2.54 with sigma of 0.04
 C60-C62 = C63-C65
 2.53 with sigma of 0.04
 C61-C63 = C62-C64
 2.54 with sigma of 0.04
 C53-C52 \\sim C52-C51 \\sim C51-C50 \\sim C50-C49 \\sim C49-C48
 with sigma of 0.02
 C53-C51 \\sim C51-C49 \\sim C52-C50 \\sim C50-C48
 with sigma of 0.04
 C54-C56 \\sim C56-C58 \\sim C55-C57 \\sim C57-C59
 with sigma of 0.04
 C54-C55 \\sim C55-C56 \\sim C56-C57 \\sim C57-C58 \\sim C58-C59
 with sigma of 0.02
 C60-C61 \\sim C61-C62 \\sim C62-C63 \\sim C63-C64 \\sim C64-C65
 with sigma of 0.02
 C60-C62 \\sim C62-C64 \\sim C61-C63 \\sim C63-C65
 with sigma of 0.04
4. Uiso/Uaniso restraints and constraints
C53 \\sim C52 \\sim C51 \\sim C50 \\sim C49 \\sim C48: within 2A with sigma of
0.04 and sigma for terminal atoms of 0.08 within 2A
C54 \\sim C55 \\sim C56 \\sim C57 \\sim C58 \\sim C59: within 2A with sigma of
0.04 and sigma for terminal atoms of 0.08 within 2A
C60 \\sim C61 \\sim C62 \\sim C63 \\sim C64 \\sim C65: within 2A with sigma of
0.04 and sigma for terminal atoms of 0.08 within 2A
5. Rigid body (RIGU) restrains
 C53, C52, C51, C50, C49, C48
 with sigma for 1-2 distances of 0.004 and sigma for 1-3 distances of 0.004
 C54, C55, C56, C57, C58, C59
 with sigma for 1-2 distances of 0.004 and sigma for 1-3 distances of 0.004
 C60, C61, C62, C63, C64, C65
 with sigma for 1-2 distances of 0.004 and sigma for 1-3 distances of 0.004
6. Others
 Fixed Sof: C53(0.5) H53A(0.5) H53B(0.5) H53C(0.5) C52(0.5) H52A(0.5)
 H52B(0.5) C51(0.5) H51A(0.5) H51B(0.5) C50(0.5) H50A(0.5) H50B(0.5) C49(0.5)
 H49A(0.5) H49B(0.5) C48(0.5) H48A(0.5) H48B(0.5) H48C(0.5) C54(0.5) H54A(0.5)
 H54B(0.5) H54C(0.5) C55(0.5) H55A(0.5) H55B(0.5) C56(0.5) H56A(0.5) H56B(0.5)
 C57(0.5) H57A(0.5) H57B(0.5) C58(0.5) H58A(0.5) H58B(0.5) C59(0.5) H59A(0.5)
 H59B(0.5) H59C(0.5) C60(0.5) H60A(0.5) H60B(0.5) H60C(0.5) C61(0.5) H61A(0.5)
 H61B(0.5) C62(0.5) H62A(0.5) H62B(0.5) C63(0.5) H63A(0.5) H63B(0.5) C64(0.5)
 H64A(0.5) H64B(0.5) C65(0.5) H65A(0.5) H65B(0.5) H65C(0.5)
7.a Ternary CH refined with riding coordinates:
 C17(H17), C20(H20), C16(H16), C31(H31), C9(H9)
7.b Secondary CH2 refined with riding coordinates:
 C10(H10A,H10B), C2(H2A,H2B), C21(H21A,H21B), C25(H25A,H25B), C11(H11A,H11B),
 C32(H32A,H32B), C13(H13A,H13B), C23(H23A,H23B), C35(H35A,H35B), C36(H36A,H36B),
  C33(H33A,H33B), C12(H12A,H12B), C14(H14A,H14B), C34(H34A,H34B), C22(H22A,
 H22B), C24(H24A,H24B), C52(H52A,H52B), C51(H51A,H51B), C50(H50A,H50B),
 C49(H49A,H49B), C55(H55A,H55B), C56(H56A,H56B), C57(H57A,H57B), C58(H58A,H58B),
  C61(H61A,H61B), C62(H62A,H62B), C63(H63A,H63B), C64(H64A,H64B)
7.c Me refined with riding coordinates:
 C53(H53A,H53B,H53C), C48(H48A,H48B,H48C)
7.d Aromatic/amide H refined with riding coordinates:
 C5(H5), C19(H19), C8(H8), C6(H6), C27(H27), C28(H28), C30(H30), C44(H44),
 C47(H47), C43(H43)
7.e Idealised Me refined as rotating group:
 C1(H1A,H1B,H1C), C37(H37A,H37B,H37C), C39(H39A,H39B,H39C), C42(H42A,H42B,
 H42C), C38(H38A,H38B,H38C), C41(H41A,H41B,H41C), C40(H40A,H40B,H40C), C54(H54A,
 H54B,H54C), C59(H59A,H59B,H59C), C60(H60A,H60B,H60C), C65(H65A,H65B,H65C)
;
_olex2_submission_special_instructions 'No special instructions were received'

loop_
_space_group_symop_operation_xyz
'x, y, z'
'-x+1/2, y, -z'
'x+1/2, y+1/2, z+1/2'
'-x+1, y+1/2, -z+1/2'
'-x, -y, -z'
'x-1/2, -y, z'
'-x+1/2, -y+1/2, -z+1/2'
'x, -y+1/2, z+1/2'

loop_
_atom_site_label
_atom_site_type_symbol
_atom_site_fract_x
_atom_site_fract_y
_atom_site_fract_z
_atom_site_U_iso_or_equiv
_atom_site_adp_type
_atom_site_occupancy
_atom_site_site_symmetry_order
_atom_site_calc_flag
_atom_site_refinement_flags_posn
_atom_site_refinement_flags_adp
_atom_site_refinement_flags_occupancy
_atom_site_disorder_assembly
_atom_site_disorder_group
U1 U 0.44217(2) 0.49543(2) 0.23076(2) 0.01734(5) Uani 1 1 d . . . . .
K1 K 0.48824(5) 0.22852(9) 0.23142(5) 0.0241(3) Uani 1 1 d . . . . .
Si1 Si 0.32981(7) 0.58978(12) 0.18438(7) 0.0214(4) Uani 1 1 d . . . . .
Si2 Si 0.33144(8) 0.39982(13) 0.17982(7) 0.0263(4) Uani 1 1 d . . . . .
Na1 Na 0.45190(9) 0.58392(16) 0.34239(8) 0.0219(5) Uani 1 1 d . . . . .
O2 O 0.45295(16) 0.3907(3) 0.20790(15) 0.0217(9) Uani 1 1 d . . . . .
O1 O 0.43464(15) 0.5989(3) 0.25709(14) 0.0190(9) Uani 1 1 d . . . . .
N5 N 0.49309(18) 0.4465(3) 0.30006(17) 0.0181(10) Uani 1 1 d . . . . .
N1 N 0.53731(19) 0.6177(3) 0.34190(18) 0.0186(11) Uani 1 1 d . . . . .
N4 N 0.4649(2) 0.5542(4) 0.15167(17) 0.0225(11) Uani 1 1 d . . . . .
N3 N 0.53231(19) 0.5404(3) 0.22769(17) 0.0190(10) Uani 1 1 d . . . . .
N6 N 0.39134(19) 0.4393(4) 0.29890(18) 0.0239(11) Uani 1 1 d . . . . .
C15 C 0.5737(2) 0.5491(4) 0.2565(2) 0.0181(12) Uani 1 1 d . . . . .
C26 C 0.5427(2) 0.4336(4) 0.31023(19) 0.0172(12) Uani 1 1 d . . . . .
C17 C 0.5877(2) 0.6344(4) 0.1962(2) 0.0237(14) Uani 1 1 d . . . . .
H17 H 0.606421 0.663541 0.171594 0.028 Uiso 1 1 calc R U . . .
C1 C 0.6446(2) 0.4010(5) 0.2645(2) 0.0267(15) Uani 1 1 d . . . . .
H1A H 0.643828 0.433439 0.235469 0.040 Uiso 1 1 calc R U . . .
H1B H 0.619065 0.356010 0.262671 0.040 Uiso 1 1 calc R U . . .
H1C H 0.677528 0.374731 0.269672 0.040 Uiso 1 1 calc R U . . .
N2 N 0.4639(2) 0.7343(4) 0.37131(17) 0.0231(11) Uani 1 1 d . . . . .
C3 C 0.58156(18) 0.5011(5) 0.30217(16) 0.0174(10) Uani 1 1 d . . . . .
C4 C 0.5785(2) 0.5692(4) 0.3402(2) 0.0194(13) Uani 1 1 d . . . . .
C18 C 0.5412(2) 0.5930(4) 0.1904(2) 0.0226(13) Uani 1 1 d . . . . .
N7 N 0.36187(16) 0.4946(4) 0.19691(14) 0.0197(9) Uani 1 1 d . . . . .
C5 C 0.6132(2) 0.5909(4) 0.3756(2) 0.0235(14) Uani 1 1 d . . . . .
H5 H 0.644862 0.565194 0.381712 0.028 Uiso 1 1 calc R U . . .
C19 C 0.5079(2) 0.5921(4) 0.1517(2) 0.0226(13) Uani 1 1 d . . . . .
H19 H 0.517352 0.620501 0.124380 0.027 Uiso 1 1 calc R U . . .
C7 C 0.5453(2) 0.6725(4) 0.3791(2) 0.0204(12) Uani 1 1 d . . . . .
N8 N 0.4482(2) 0.5129(4) 0.41759(17) 0.0290(13) Uani 1 1 d . . . . .
C8 C 0.5075(2) 0.7309(4) 0.3919(2) 0.0210(13) Uani 1 1 d . . . . .
H8 H 0.514665 0.769239 0.416794 0.025 Uiso 1 1 calc R U . . .
C6 C 0.5921(2) 0.6578(4) 0.4002(2) 0.0233(13) Uani 1 1 d . . . . .
H6 H 0.606791 0.687234 0.426068 0.028 Uiso 1 1 calc R U . . .
C29 C 0.4693(2) 0.3770(4) 0.3188(2) 0.0186(12) Uani 1 1 d . . . . .
C20 C 0.4376(3) 0.5447(5) 0.1065(2) 0.0268(15) Uani 1 1 d . . . . .
H20 H 0.402385 0.529415 0.112821 0.032 Uiso 1 1 calc R U . . .
C27 C 0.5499(2) 0.3568(4) 0.3339(2) 0.0205(13) Uani 1 1 d . . . . .
H27 H 0.581075 0.333385 0.344179 0.025 Uiso 1 1 calc R U . . .
C16 C 0.6074(2) 0.6067(4) 0.2384(2) 0.0235(14) Uani 1 1 d . . . . .
H16 H 0.642829 0.614401 0.249786 0.028 Uiso 1 1 calc R U . . .
C10 C 0.4233(2) 0.8704(5) 0.3508(2) 0.0255(14) Uani 1 1 d . . . . .
H10A H 0.456044 0.898584 0.347294 0.031 Uiso 1 1 calc R U . . .
H10B H 0.412553 0.845496 0.320606 0.031 Uiso 1 1 calc R U . . .
C28 C 0.5034(2) 0.3202(4) 0.3398(2) 0.0219(13) Uani 1 1 d . . . . .
H28 H 0.496291 0.267792 0.355000 0.026 Uiso 1 1 calc R U . . .
C30 C 0.4163(2) 0.3791(4) 0.3206(2) 0.0223(13) Uani 1 1 d . . . . .
H30 H 0.399309 0.336837 0.337650 0.027 Uiso 1 1 calc R U . . .
C31 C 0.3384(2) 0.4533(5) 0.3091(2) 0.0281(15) Uani 1 1 d . . . . .
H31 H 0.319619 0.462011 0.278900 0.034 Uiso 1 1 calc R U . . .
C2 C 0.6344(2) 0.4610(4) 0.3039(2) 0.0224(14) Uani 1 1 d . . . . .
H2A H 0.659228 0.508003 0.304113 0.027 Uiso 1 1 calc R U . . .
H2B H 0.639246 0.429012 0.333230 0.027 Uiso 1 1 calc R U . . .
C21 C 0.4362(3) 0.6257(5) 0.0768(2) 0.0344(17) Uani 1 1 d . . . . .
H21A H 0.470702 0.643955 0.070878 0.041 Uiso 1 1 calc R U . . .
H21B H 0.419855 0.672608 0.093501 0.041 Uiso 1 1 calc R U . . .
C37 C 0.3698(3) 0.6877(5) 0.1859(3) 0.0320(16) Uani 1 1 d . . . . .
H37A H 0.377836 0.703634 0.218087 0.048 Uiso 1 1 calc R U . . .
H37B H 0.351905 0.735039 0.170312 0.048 Uiso 1 1 calc R U . . .
H37C H 0.400688 0.675934 0.170216 0.048 Uiso 1 1 calc R U . . .
C25 C 0.4599(3) 0.4692(5) 0.0811(2) 0.0362(19) Uani 1 1 d . . . . .
H25A H 0.457747 0.416754 0.100171 0.043 Uiso 1 1 calc R U . . .
H25B H 0.495498 0.480702 0.076050 0.043 Uiso 1 1 calc R U . . .
C9 C 0.4288(2) 0.7987(5) 0.3868(2) 0.0243(14) Uani 1 1 d . . . . .
H9 H 0.442501 0.824191 0.416367 0.029 Uiso 1 1 calc R U . . .
C39 C 0.2995(2) 0.5915(5) 0.1246(2) 0.0298(15) Uani 1 1 d . . . . .
H39A H 0.325223 0.595506 0.101705 0.045 Uiso 1 1 calc R U . . .
H39B H 0.277188 0.641269 0.121488 0.045 Uiso 1 1 calc R U . . .
H39C H 0.280166 0.538676 0.119411 0.045 Uiso 1 1 calc R U . . .
C42 C 0.2620(3) 0.4028(5) 0.1887(3) 0.0382(18) Uani 1 1 d . . . . .
H42A H 0.256158 0.409228 0.221676 0.057 Uiso 1 1 calc R U . . .
H42B H 0.246706 0.349186 0.177371 0.057 Uiso 1 1 calc R U . . .
H42C H 0.247064 0.451441 0.171708 0.057 Uiso 1 1 calc R U . . .
C11 C 0.3852(3) 0.9372(5) 0.3652(3) 0.0316(16) Uani 1 1 d . . . . .
H11A H 0.398021 0.966906 0.393442 0.038 Uiso 1 1 calc R U . . .
H11B H 0.380671 0.980649 0.340435 0.038 Uiso 1 1 calc R U . . .
C32 C 0.3351(2) 0.5370(5) 0.3362(2) 0.0318(17) Uani 1 1 d . . . . .
H32A H 0.356900 0.532645 0.364554 0.038 Uiso 1 1 calc R U . . .
H32B H 0.347904 0.584573 0.317350 0.038 Uiso 1 1 calc R U . . .
C13 C 0.3400(3) 0.8238(5) 0.4095(3) 0.0315(16) Uani 1 1 d . . . . .
H13A H 0.307299 0.795152 0.412043 0.038 Uiso 1 1 calc R U . . .
H13B H 0.349883 0.848027 0.440075 0.038 Uiso 1 1 calc R U . . .
C23 C 0.4298(3) 0.5343(6) 0.0050(3) 0.049(3) Uani 1 1 d . . . . .
H23A H 0.409232 0.522866 -0.023503 0.059 Uiso 1 1 calc R U . . .
H23B H 0.463819 0.549408 -0.004094 0.059 Uiso 1 1 calc R U . . .
C38 C 0.2797(3) 0.6154(5) 0.2249(2) 0.0331(17) Uani 1 1 d . . . . .
H38A H 0.257359 0.565945 0.227099 0.050 Uiso 1 1 calc R U . . .
H38B H 0.260713 0.665271 0.213342 0.050 Uiso 1 1 calc R U . . .
H38C H 0.294780 0.628440 0.255447 0.050 Uiso 1 1 calc R U . . .
C46 C 0.4990(3) 0.4077(6) 0.4580(3) 0.0406(19) Uani 1 1 d . . . . .
C41 C 0.3401(3) 0.3740(5) 0.1172(3) 0.0413(19) Uani 1 1 d . . . . .
H41A H 0.326054 0.420464 0.097895 0.062 Uiso 1 1 calc R U . . .
H41B H 0.323018 0.320052 0.109272 0.062 Uiso 1 1 calc R U . . .
H41C H 0.375760 0.368157 0.111864 0.062 Uiso 1 1 calc R U . . .
C35 C 0.2584(3) 0.4043(7) 0.3442(3) 0.053(3) Uani 1 1 d . . . . .
H35A H 0.239126 0.414620 0.314815 0.063 Uiso 1 1 calc R U . . .
H35B H 0.242531 0.356303 0.360486 0.063 Uiso 1 1 calc R U . . .
C36 C 0.3126(3) 0.3811(6) 0.3342(3) 0.041(2) Uani 1 1 d . . . . .
H36A H 0.331296 0.369034 0.363721 0.049 Uiso 1 1 calc R U . . .
H36B H 0.312993 0.328280 0.315205 0.049 Uiso 1 1 calc R U . . .
C40 C 0.3526(3) 0.3004(5) 0.2105(3) 0.041(2) Uani 1 1 d . . . . .
H40A H 0.385289 0.283222 0.199794 0.062 Uiso 1 1 calc R U . . .
H40B H 0.328478 0.254205 0.204158 0.062 Uiso 1 1 calc R U . . .
H40C H 0.355221 0.311385 0.243829 0.062 Uiso 1 1 calc R U . . .
C44 C 0.4211(3) 0.4493(6) 0.4878(3) 0.045(2) Uani 1 1 d . . . . .
H44 H 0.396580 0.445625 0.510337 0.053 Uiso 1 1 calc R U . . .
C47 C 0.4897(3) 0.4657(5) 0.4225(2) 0.0321(16) Uani 1 1 d . . . . .
H47 H 0.514322 0.472405 0.400164 0.039 Uiso 1 1 calc R U . . .
C33 C 0.2823(3) 0.5587(6) 0.3498(3) 0.0380(19) Uani 1 1 d . . . . .
H33A H 0.283263 0.609689 0.370186 0.046 Uiso 1 1 calc R U . . .
H33B H 0.261796 0.573399 0.321656 0.046 Uiso 1 1 calc R U . . .
C12 C 0.3351(3) 0.8960(5) 0.3743(2) 0.0323(16) Uani 1 1 d . . . . .
H12A H 0.312256 0.940347 0.385715 0.039 Uiso 1 1 calc R U . . .
H12B H 0.320304 0.872976 0.344995 0.039 Uiso 1 1 calc R U . . .
C14 C 0.3787(3) 0.7578(5) 0.3957(2) 0.0285(15) Uani 1 1 d . . . . .
H14A H 0.383139 0.714654 0.420662 0.034 Uiso 1 1 calc R U . . .
H14B H 0.366282 0.727471 0.367501 0.034 Uiso 1 1 calc R U . . .
C34 C 0.2583(2) 0.4854(7) 0.3741(2) 0.043(2) Uani 1 1 d . . . . .
H34A H 0.223582 0.500798 0.380863 0.052 Uiso 1 1 calc R U . . .
H34B H 0.276754 0.474210 0.403789 0.052 Uiso 1 1 calc R U . . .
C43 C 0.4150(2) 0.5040(7) 0.4504(2) 0.0358(15) Uani 1 1 d . . . . .
H43 H 0.385321 0.537357 0.447871 0.043 Uiso 1 1 calc R U . . .
C45 C 0.4638(4) 0.4001(6) 0.4914(3) 0.045(2) Uani 1 1 d . . . . .
C22 C 0.4076(3) 0.6096(6) 0.0306(2) 0.041(2) Uani 1 1 d . . . . .
H22A H 0.372234 0.597416 0.036329 0.049 Uiso 1 1 calc R U . . .
H22B H 0.408946 0.661805 0.011215 0.049 Uiso 1 1 calc R U . . .
C24 C 0.4321(3) 0.4543(6) 0.0342(3) 0.045(2) Uani 1 1 d . . . . .
H24A H 0.449191 0.408351 0.017363 0.054 Uiso 1 1 calc R U . . .
H24B H 0.397755 0.434545 0.039568 0.054 Uiso 1 1 calc R U . . .
C53 C 0.3481(9) 0.652(2) 0.5652(11) 0.055(8) Uani 0.5 1 d D U P A -1
H53A H 0.374849 0.693437 0.572616 0.083 Uiso 0.5 1 calc R U P A -1
H53B H 0.330354 0.638977 0.593194 0.083 Uiso 0.5 1 calc R U P A -1
H53C H 0.362452 0.599352 0.553071 0.083 Uiso 0.5 1 calc R U P A -1
C52 C 0.3130(9) 0.6895(15) 0.5302(10) 0.101(10) Uani 0.5 1 d D U P A -1
H52A H 0.300647 0.744103 0.543070 0.121 Uiso 0.5 1 calc R U P A -1
H52B H 0.332530 0.704745 0.503216 0.121 Uiso 0.5 1 calc R U P A -1
C51 C 0.2695(9) 0.6414(15) 0.5130(13) 0.078(8) Uani 0.5 1 d D U P A -1
H51A H 0.253777 0.617442 0.540442 0.094 Uiso 0.5 1 calc R U P A -1
H51B H 0.282477 0.591882 0.495760 0.094 Uiso 0.5 1 calc R U P A -1
C50 C 0.2291(9) 0.6785(14) 0.4838(12) 0.073(7) Uani 0.5 1 d D U P A -1
H50A H 0.215836 0.728183 0.500677 0.088 Uiso 0.5 1 calc R U P A -1
H50B H 0.244310 0.701579 0.455866 0.088 Uiso 0.5 1 calc R U P A -1
C49 C 0.1864(7) 0.6258(14) 0.4683(10) 0.080(7) Uani 0.5 1 d D U P A -1
H49A H 0.175995 0.592078 0.495166 0.097 Uiso 0.5 1 calc R U P A -1
H49B H 0.198452 0.584229 0.445449 0.097 Uiso 0.5 1 calc R U P A -1
C48 C 0.1413(11) 0.667(2) 0.4476(13) 0.078(11) Uani 0.5 1 d D U P A -1
H48A H 0.116525 0.622916 0.439157 0.117 Uiso 0.5 1 calc R U P A -1
H48B H 0.127453 0.706731 0.469900 0.117 Uiso 0.5 1 calc R U P A -1
H48C H 0.150046 0.698834 0.419880 0.117 Uiso 0.5 1 calc R U P A -1
C54 C 0.2033(8) 0.382(2) 0.4933(10) 0.111(10) Uani 0.5 1 d D U P B -1
H54A H 0.189296 0.357044 0.464486 0.166 Uiso 0.5 1 calc R U P B -1
H54B H 0.199211 0.444198 0.492669 0.166 Uiso 0.5 1 calc R U P B -1
H54C H 0.185765 0.357903 0.519437 0.166 Uiso 0.5 1 calc R U P B -1
C55 C 0.2590(8) 0.3593(17) 0.4987(13) 0.089(8) Uani 0.5 1 d D U P B -1
H55A H 0.279358 0.411179 0.493418 0.107 Uiso 0.5 1 calc R U P B -1
H55B H 0.267025 0.338079 0.530287 0.107 Uiso 0.5 1 calc R U P B -1
C56 C 0.2707(7) 0.2899(14) 0.4633(7) 0.083(6) Uani 0.5 1 d D U P B -1
H56A H 0.250471 0.238198 0.469141 0.100 Uiso 0.5 1 calc R U P B -1
H56B H 0.261274 0.311061 0.431916 0.100 Uiso 0.5 1 calc R U P B -1
C57 C 0.3255(8) 0.2655(15) 0.4653(8) 0.092(7) Uani 0.5 1 d D U P B -1
H57A H 0.335449 0.245343 0.496705 0.110 Uiso 0.5 1 calc R U P B -1
H57B H 0.345985 0.316448 0.458295 0.110 Uiso 0.5 1 calc R U P B -1
C58 C 0.3346(9) 0.1947(15) 0.4304(7) 0.076(8) Uani 0.5 1 d D U P B -1
H58A H 0.320794 0.211568 0.399486 0.091 Uiso 0.5 1 calc R U P B -1
H58B H 0.318176 0.140907 0.439696 0.091 Uiso 0.5 1 calc R U P B -1
C59 C 0.3910(10) 0.181(2) 0.4289(14) 0.089(10) Uani 0.5 1 d D U P B -1
H59A H 0.403893 0.212952 0.402740 0.134 Uiso 0.5 1 calc R U P B -1
H59B H 0.398179 0.119977 0.425463 0.134 Uiso 0.5 1 calc R U P B -1
H59C H 0.407187 0.202461 0.457684 0.134 Uiso 0.5 1 calc R U P B -1
H45 H 0.470(3) 0.361(5) 0.516(3) 0.05(2) Uiso 1 1 d . . . . .
H46 H 0.529(3) 0.375(6) 0.458(3) 0.06(3) Uiso 1 1 d . . . . .
C60 C 0.3904(9) 0.224(2) 0.4365(11) 0.080(9) Uani 0.5 1 d D U P C -2
H60A H 0.408364 0.237987 0.408704 0.120 Uiso 0.5 1 calc R U P C -2
H60B H 0.413503 0.198261 0.459583 0.120 Uiso 0.5 1 calc R U P C -2
H60C H 0.376209 0.276713 0.449032 0.120 Uiso 0.5 1 calc R U P C -2
C61 C 0.3490(12) 0.161(2) 0.4243(9) 0.107(11) Uani 0.5 1 d D U P C -2
H61A H 0.325856 0.188003 0.400914 0.129 Uiso 0.5 1 calc R U P C -2
H61B H 0.363469 0.109634 0.410265 0.129 Uiso 0.5 1 calc R U P C -2
C62 C 0.3202(7) 0.1350(15) 0.4649(6) 0.072(6) Uani 0.5 1 d D U P C -2
H62A H 0.344541 0.111688 0.488233 0.086 Uiso 0.5 1 calc R U P C -2
H62B H 0.306321 0.188022 0.478128 0.086 Uiso 0.5 1 calc R U P C -2
C63 C 0.2794(12) 0.073(2) 0.4602(7) 0.132(10) Uani 0.5 1 d D U P C -2
H63A H 0.291563 0.024006 0.442260 0.159 Uiso 0.5 1 calc R U P C -2
H63B H 0.252374 0.100686 0.441228 0.159 Uiso 0.5 1 calc R U P C -2
C64 C 0.2566(19) 0.0376(16) 0.5022(12) 0.097(10) Uani 0.5 1 d D U P C -2
H64A H 0.281250 0.042283 0.528395 0.117 Uiso 0.5 1 calc R U P C -2
H64B H 0.227671 0.073962 0.509430 0.117 Uiso 0.5 1 calc R U P C -2
C65 C 0.2395(15) -0.0530(16) 0.4988(13) 0.115(14) Uani 0.5 1 d D U P C -2
H65A H 0.245480 -0.075280 0.467967 0.173 Uiso 0.5 1 calc R U P C -2
H65B H 0.203757 -0.055789 0.504383 0.173 Uiso 0.5 1 calc R U P C -2
H65C H 0.257960 -0.087680 0.522010 0.173 Uiso 0.5 1 calc R U P C -2

loop_
_atom_site_aniso_label
_atom_site_aniso_U_11
_atom_site_aniso_U_22
_atom_site_aniso_U_33
_atom_site_aniso_U_23
_atom_site_aniso_U_13
_atom_site_aniso_U_12
U1 0.01367(8) 0.02043(9) 0.01780(8) 0.00078(12) -0.00084(5) 0.00036(12)
K1 0.0244(7) 0.0234(7) 0.0246(7) -0.0013(6) 0.0008(5) 0.0030(6)
Si1 0.0133(9) 0.0237(9) 0.0269(10) 0.0050(8) -0.0012(7) 0.0021(7)
Si2 0.0239(10) 0.0233(9) 0.0306(11) 0.0035(8) -0.0102(8) -0.0048(7)
Na1 0.0167(12) 0.0278(14) 0.0214(12) 0.0003(10) 0.0016(9) -0.0015(10)
O2 0.019(2) 0.021(2) 0.025(2) 0.0024(18) -0.0029(17) 0.0031(17)
O1 0.011(2) 0.026(2) 0.020(2) -0.0020(18) -0.0012(16) 0.0009(16)
N5 0.014(2) 0.020(2) 0.021(3) 0.002(2) 0.0045(19) -0.0008(19)
N1 0.018(3) 0.018(2) 0.020(3) -0.003(2) -0.001(2) -0.003(2)
N4 0.021(3) 0.026(3) 0.020(3) 0.001(2) -0.003(2) 0.007(2)
N3 0.020(3) 0.021(3) 0.016(2) 0.001(2) 0.0024(19) 0.005(2)
N6 0.014(3) 0.031(3) 0.027(3) 0.001(2) -0.001(2) -0.002(2)
C15 0.014(3) 0.020(3) 0.021(3) 0.000(2) 0.004(2) 0.006(2)
C26 0.017(3) 0.023(3) 0.011(3) -0.003(2) 0.000(2) 0.005(2)
C17 0.022(3) 0.025(3) 0.025(3) 0.001(3) 0.006(3) 0.003(3)
C1 0.018(3) 0.030(4) 0.033(4) 0.002(3) 0.002(3) 0.005(3)
N2 0.024(3) 0.023(3) 0.022(3) -0.002(2) 0.001(2) 0.003(2)
C3 0.013(2) 0.022(3) 0.017(2) 0.008(3) 0.0018(17) -0.001(3)
C4 0.017(3) 0.024(3) 0.017(3) 0.005(2) 0.001(2) 0.002(2)
C18 0.025(3) 0.021(3) 0.021(3) 0.004(3) 0.004(2) 0.001(3)
N7 0.016(2) 0.021(2) 0.022(2) -0.001(3) -0.0031(16) -0.003(2)
C5 0.014(3) 0.033(4) 0.023(3) 0.000(3) -0.003(2) 0.002(3)
C19 0.023(3) 0.020(3) 0.025(3) -0.001(3) 0.001(3) 0.005(3)
C7 0.021(3) 0.020(3) 0.020(3) 0.001(2) 0.003(2) 0.000(2)
N8 0.031(3) 0.036(4) 0.020(2) 0.001(3) 0.005(2) -0.002(3)
C8 0.025(3) 0.019(3) 0.019(3) -0.001(2) 0.001(2) -0.003(2)
C6 0.022(3) 0.029(3) 0.019(3) 0.000(3) -0.005(2) -0.004(3)
C29 0.017(3) 0.020(3) 0.018(3) -0.002(2) 0.001(2) -0.001(2)
C20 0.024(3) 0.043(4) 0.014(3) 0.007(3) 0.000(2) 0.006(3)
C27 0.020(3) 0.018(3) 0.023(3) 0.003(3) -0.003(3) 0.002(2)
C16 0.016(3) 0.025(3) 0.030(3) -0.002(3) 0.005(3) -0.004(3)
C10 0.021(3) 0.028(4) 0.027(3) 0.001(3) 0.001(3) 0.002(3)
C28 0.021(3) 0.021(3) 0.023(3) 0.003(3) 0.002(2) 0.002(2)
C30 0.015(3) 0.028(3) 0.023(3) 0.003(3) 0.001(2) -0.007(2)
C31 0.010(3) 0.045(4) 0.030(4) 0.004(3) 0.002(3) -0.009(3)
C2 0.015(3) 0.032(4) 0.021(3) 0.002(3) 0.004(2) -0.004(2)
C21 0.038(4) 0.042(4) 0.023(3) 0.007(3) -0.004(3) 0.014(3)
C37 0.020(3) 0.031(4) 0.045(4) 0.010(3) -0.002(3) 0.003(3)
C25 0.036(4) 0.053(5) 0.019(3) -0.007(3) -0.002(3) 0.016(3)
C9 0.022(3) 0.029(4) 0.022(3) -0.002(3) -0.001(3) 0.002(3)
C39 0.020(3) 0.039(4) 0.030(4) 0.009(3) 0.002(3) 0.005(3)
C42 0.028(4) 0.042(5) 0.044(4) 0.006(4) -0.008(3) -0.009(3)
C11 0.028(4) 0.033(4) 0.034(4) -0.002(3) 0.001(3) 0.000(3)
C32 0.016(3) 0.053(5) 0.027(3) -0.009(3) 0.006(3) -0.004(3)
C13 0.022(4) 0.035(4) 0.037(4) -0.003(3) 0.003(3) -0.002(3)
C23 0.054(5) 0.075(7) 0.017(3) -0.001(4) -0.003(3) 0.020(5)
C38 0.025(4) 0.042(5) 0.033(4) 0.012(3) 0.001(3) 0.002(3)
C46 0.046(5) 0.044(5) 0.032(4) 0.006(4) -0.001(3) 0.006(4)
C41 0.045(5) 0.032(4) 0.046(5) -0.010(4) -0.007(4) 0.000(3)
C35 0.013(4) 0.075(7) 0.071(6) 0.017(5) 0.008(4) -0.007(4)
C36 0.018(4) 0.048(5) 0.058(5) 0.016(4) 0.010(3) -0.012(3)
C40 0.034(4) 0.032(4) 0.056(5) 0.003(4) -0.017(4) -0.011(3)
C44 0.043(5) 0.058(5) 0.033(4) 0.016(4) 0.011(3) -0.006(4)
C47 0.033(4) 0.037(4) 0.027(3) 0.001(3) 0.006(3) 0.004(3)
C33 0.019(4) 0.061(6) 0.034(4) -0.003(4) 0.000(3) 0.000(4)
C12 0.022(3) 0.039(4) 0.036(4) 0.002(3) 0.000(3) 0.004(3)
C14 0.025(4) 0.028(4) 0.033(4) 0.004(3) 0.006(3) 0.000(3)
C34 0.015(3) 0.082(7) 0.033(3) 0.006(5) 0.008(2) -0.003(4)
C43 0.034(3) 0.050(4) 0.024(3) 0.002(4) 0.004(2) -0.005(4)
C45 0.066(6) 0.040(5) 0.029(4) 0.017(4) 0.007(4) 0.001(4)
C22 0.041(5) 0.062(6) 0.021(3) 0.008(4) -0.002(3) 0.012(4)
C24 0.053(5) 0.056(6) 0.024(4) -0.010(4) -0.004(4) 0.013(4)
C53 0.049(12) 0.036(11) 0.078(18) 0.018(11) -0.028(12) -0.028(10)
C52 0.093(16) 0.070(15) 0.13(2) 0.030(15) -0.075(15) -0.030(12)
C51 0.062(12) 0.052(15) 0.116(19) 0.022(14) -0.040(11) -0.013(10)
C50 0.070(12) 0.048(14) 0.097(16) 0.012(13) -0.040(11) -0.006(10)
C49 0.059(12) 0.075(14) 0.105(18) 0.013(14) -0.032(11) -0.014(10)
C48 0.071(16) 0.07(2) 0.09(2) -0.036(15) -0.028(17) 0.021(14)
C54 0.082(17) 0.15(3) 0.10(2) 0.00(2) -0.009(15) 0.020(17)
C55 0.080(17) 0.101(15) 0.085(14) -0.032(17) 0.004(15) 0.002(14)
C56 0.118(15) 0.075(14) 0.057(12) -0.008(11) 0.010(11) -0.009(12)
C57 0.131(16) 0.075(14) 0.073(13) -0.006(11) 0.032(13) 0.017(13)
C58 0.127(19) 0.079(15) 0.021(9) 0.006(9) -0.004(10) 0.023(13)
C59 0.13(2) 0.07(2) 0.071(19) -0.013(17) 0.000(15) 0.044(17)
C60 0.056(15) 0.13(3) 0.049(15) 0.010(19) 0.005(10) -0.007(14)
C61 0.075(17) 0.13(2) 0.12(2) 0.022(18) 0.031(14) -0.026(16)
C62 0.063(12) 0.098(16) 0.055(11) 0.004(11) -0.002(9) -0.006(10)
C63 0.18(2) 0.17(2) 0.056(13) -0.012(14) 0.032(14) -0.099(18)
C64 0.12(2) 0.133(16) 0.040(11) 0.014(15) 0.000(13) -0.056(18)
C65 0.14(3) 0.153(16) 0.048(12) 0.058(15) -0.070(18) -0.082(18)

loop_
_atom_type_symbol
_atom_type_description
_atom_type_scat_dispersion_real
_atom_type_scat_dispersion_imag
_atom_type_scat_source
C C 0.0033 0.0016 'International Tables Vol C Tables 4.2.6.8 and 6.1.1.4'
H H 0.0000 0.0000 'International Tables Vol C Tables 4.2.6.8 and 6.1.1.4'
K K 0.2009 0.2494 'International Tables Vol C Tables 4.2.6.8 and 6.1.1.4'
N N 0.0061 0.0033 'International Tables Vol C Tables 4.2.6.8 and 6.1.1.4'
Na Na 0.0362 0.0249 'International Tables Vol C Tables 4.2.6.8 and 6.1.1.4'
O O 0.0106 0.0060 'International Tables Vol C Tables 4.2.6.8 and 6.1.1.4'
Si Si 0.0817 0.0704 'International Tables Vol C Tables 4.2.6.8 and 6.1.1.4'
U U -9.6767 9.6646 'International Tables Vol C Tables 4.2.6.8 and 6.1.1.4'

loop_
_geom_angle_atom_site_label_1
_geom_angle_atom_site_label_2
_geom_angle_atom_site_label_3
_geom_angle
_geom_angle_site_symmetry_1
_geom_angle_site_symmetry_3
_geom_angle_publ_flag
K1 U1 K1 134.627(8) 4 . ?
O2 U1 K1 143.75(14) . 4 ?
O2 U1 K1 22.64(13) . . ?
O2 U1 O1 175.79(19) . . ?
O2 U1 N5 85.89(17) . . ?
O2 U1 N4 86.87(18) . . ?
O2 U1 N3 93.97(18) . . ?
O2 U1 N6 94.22(19) . . ?
O2 U1 N7 90.00(19) . . ?
O1 U1 K1 153.40(13) . . ?
O1 U1 K1 34.18(13) . 4 ?
O1 U1 N5 89.96(17) . . ?
O1 U1 N4 95.49(18) . . ?
O1 U1 N3 83.79(17) . . ?
O1 U1 N6 84.62(19) . . ?
O1 U1 N7 93.76(19) . . ?
N5 U1 K1 63.78(11) . . ?
N5 U1 K1 80.32(11) . 4 ?
N5 U1 N4 133.17(16) . . ?
N5 U1 N3 67.71(16) . . ?
N5 U1 N6 64.74(16) . . ?
N4 U1 K1 78.81(12) . 4 ?
N4 U1 K1 105.48(12) . . ?
N4 U1 N6 162.04(16) . . ?
N3 U1 K1 89.55(12) . . ?
N3 U1 K1 49.78(12) . 4 ?
N3 U1 N4 66.75(16) . . ?
N3 U1 N6 130.90(16) . . ?
N6 U1 K1 109.47(12) . 4 ?
N6 U1 K1 80.40(13) . . ?
N7 U1 K1 104.77(15) . . ?
N7 U1 K1 120.49(15) . 4 ?
N7 U1 N5 143.23(16) . . ?
N7 U1 N4 82.88(16) . . ?
N7 U1 N3 149.06(16) . . ?
N7 U1 N6 79.20(16) . . ?
Na1 K1 U1 53.19(4) 4_545 4_545 ?
O2 K1 U1 173.49(10) . 4_545 ?
O2 K1 Na1 126.15(11) . 4_545 ?
O2 K1 O1 153.77(13) . 4_545 ?
O2 K1 N1 107.72(14) . 4_545 ?
O2 K1 N3 149.10(14) . 4_545 ?
O2 K1 C15 129.26(15) . 4_545 ?
O2 K1 C17 110.14(16) . 4_545 ?
O2 K1 N2 83.97(14) . 4_545 ?
O2 K1 C18 132.74(16) . 4_545 ?
O2 K1 C7 85.85(14) . 4_545 ?
O2 K1 C16 108.87(15) . 4_545 ?
O1 K1 U1 20.38(8) 4_545 4_545 ?
O1 K1 Na1 44.49(9) 4_545 4_545 ?
O1 K1 N3 57.09(13) 4_545 4_545 ?
O1 K1 C15 75.98(14) 4_545 4_545 ?
O1 K1 C17 94.26(15) 4_545 4_545 ?
O1 K1 N2 79.59(13) 4_545 4_545 ?
O1 K1 C18 70.02(15) 4_545 4_545 ?
O1 K1 C7 95.10(13) 4_545 4_545 ?
O1 K1 C16 97.33(15) 4_545 4_545 ?
N1 K1 U1 76.00(10) 4_545 4_545 ?
N1 K1 Na1 41.56(11) 4_545 4_545 ?
N1 K1 O1 78.99(13) 4_545 4_545 ?
N1 K1 N3 71.25(14) 4_545 4_545 ?
N1 K1 C15 56.41(15) 4_545 4_545 ?
N1 K1 C17 94.03(16) 4_545 4_545 ?
N1 K1 N2 54.73(15) 4_545 4_545 ?
N1 K1 C18 94.11(16) 4_545 4_545 ?
N1 K1 C7 23.29(14) 4_545 4_545 ?
N1 K1 C16 71.48(16) 4_545 4_545 ?
N3 K1 U1 36.80(9) 4_545 4_545 ?
N3 K1 Na1 74.52(10) 4_545 4_545 ?
N3 K1 C15 24.33(14) 4_545 4_545 ?
N3 K1 C17 41.15(15) 4_545 4_545 ?
N3 K1 N2 115.95(14) 4_545 4_545 ?
N3 K1 C18 24.87(14) 4_545 4_545 ?
N3 K1 C7 94.10(14) 4_545 4_545 ?
N3 K1 C16 40.55(15) 4_545 4_545 ?
C15 K1 U1 57.23(11) 4_545 4_545 ?
C15 K1 Na1 76.58(12) 4_545 4_545 ?
C15 K1 C17 39.63(16) 4_545 4_545 ?
C15 K1 N2 109.79(15) 4_545 4_545 ?
C15 K1 C7 76.54(15) 4_545 4_545 ?
C15 K1 C16 24.26(15) 4_545 4_545 ?
C17 K1 U1 74.49(12) 4_545 4_545 ?
C17 K1 Na1 114.02(13) 4_545 4_545 ?
C17 K1 C7 109.65(16) 4_545 4_545 ?
C17 K1 C16 23.92(15) 4_545 4_545 ?
N2 K1 U1 94.22(10) 4_545 4_545 ?
N2 K1 Na1 42.79(11) 4_545 4_545 ?
N2 K1 C17 148.74(15) 4_545 4_545 ?
N2 K1 C7 41.71(14) 4_545 4_545 ?
N2 K1 C16 125.85(15) 4_545 4_545 ?
C18 K1 U1 50.98(12) 4_545 4_545 ?
C18 K1 Na1 98.07(13) 4_545 4_545 ?
C18 K1 C15 39.28(15) 4_545 4_545 ?
C18 K1 C17 24.79(16) 4_545 4_545 ?
C18 K1 N2 140.47(16) 4_545 4_545 ?
C18 K1 C7 115.63(16) 4_545 4_545 ?
C18 K1 C16 39.57(16) 4_545 4_545 ?
C7 K1 U1 96.98(11) 4_545 4_545 ?
C7 K1 Na1 51.43(11) 4_545 4_545 ?
C16 K1 U1 77.26(12) 4_545 4_545 ?
C16 K1 Na1 99.84(13) 4_545 4_545 ?
C16 K1 C7 85.74(16) 4_545 4_545 ?
N7 Si1 C37 114.3(3) . . ?
N7 Si1 C39 113.2(3) . . ?
N7 Si1 C38 114.4(3) . . ?
C37 Si1 C39 103.7(3) . . ?
C37 Si1 C38 103.9(4) . . ?
C38 Si1 C39 106.3(3) . . ?
N7 Si2 C42 113.1(3) . . ?
N7 Si2 C41 112.2(3) . . ?
N7 Si2 C40 115.9(3) . . ?
C41 Si2 C42 107.4(4) . . ?
C40 Si2 C42 103.7(4) . . ?
C40 Si2 C41 103.7(4) . . ?
O1 Na1 K1 54.12(11) . 4 ?
O1 Na1 N5 71.96(15) . . ?
O1 Na1 N6 65.41(15) . . ?
N5 Na1 K1 91.37(12) . 4 ?
N5 Na1 N6 56.50(15) . . ?
N1 Na1 K1 52.18(14) . 4 ?
N1 Na1 O1 96.47(18) . . ?
N1 Na1 N5 76.03(18) . . ?
N1 Na1 N6 132.15(19) . . ?
N1 Na1 N2 71.41(19) . . ?
N1 Na1 N8 100.5(2) . . ?
N6 Na1 K1 118.13(13) . 4 ?
N2 Na1 K1 63.40(14) . 4 ?
N2 Na1 O1 105.03(18) . . ?
N2 Na1 N5 146.78(19) . . ?
N2 Na1 N6 153.67(19) . . ?
N8 Na1 K1 149.52(16) . 4 ?
N8 Na1 O1 155.1(2) . . ?
N8 Na1 N5 94.5(2) . . ?
N8 Na1 N6 89.65(19) . . ?
N8 Na1 N2 97.7(2) . . ?
U1 O2 K1 143.0(2) . . ?
U1 O1 K1 125.44(19) . 4 ?
U1 O1 Na1 108.43(19) . . ?
Na1 O1 K1 81.39(12) . 4 ?
U1 N5 Na1 84.50(15) . . ?
C26 N5 U1 135.4(4) . . ?
C26 N5 Na1 115.3(4) . . ?
C26 N5 C29 105.3(5) . . ?
C29 N5 U1 108.0(4) . . ?
C29 N5 Na1 103.6(4) . . ?
Na1 N1 K1 86.27(17) . 4 ?
C4 N1 K1 119.6(4) . 4 ?
C4 N1 Na1 132.8(4) . . ?
C4 N1 C7 105.9(5) . . ?
C7 N1 K1 103.7(4) . 4 ?
C7 N1 Na1 104.5(4) . . ?
C19 N4 U1 114.0(4) . . ?
C19 N4 C20 116.9(6) . . ?
C20 N4 U1 128.9(4) . . ?
U1 N3 K1 93.42(15) . 4 ?
C15 N3 U1 139.5(4) . . ?
C15 N3 K1 80.3(3) . 4 ?
C15 N3 C18 104.9(5) . . ?
C18 N3 U1 112.8(4) . . ?
C18 N3 K1 77.7(3) . 4 ?
U1 N6 Na1 77.09(15) . . ?
C30 N6 U1 109.6(4) . . ?
C30 N6 Na1 94.5(4) . . ?
C30 N6 C31 119.2(6) . . ?
C31 N6 U1 129.9(4) . . ?
C31 N6 Na1 108.2(4) . . ?
N3 C15 K1 75.4(3) . 4 ?
N3 C15 C3 124.0(5) . . ?
N3 C15 C16 110.9(5) . . ?
C3 C15 K1 112.1(4) . 4 ?
C16 C15 K1 80.3(4) . 4 ?
C16 C15 C3 125.1(5) . . ?
N5 C26 C3 122.7(5) . . ?
N5 C26 C27 110.3(6) . . ?
C27 C26 C3 126.5(5) . . ?
K1 C17 H17 126.2 4 . ?
C18 C17 K1 73.4(4) . 4 ?
C18 C17 H17 126.2 . . ?
C16 C17 K1 78.5(4) . 4 ?
C16 C17 H17 126.2 . . ?
C16 C17 C18 105.6(6) . . ?
H1A C1 H1B 109.5 . . ?
H1A C1 H1C 109.5 . . ?
H1B C1 H1C 109.5 . . ?
C2 C1 H1A 109.5 . . ?
C2 C1 H1B 109.5 . . ?
C2 C1 H1C 109.5 . . ?
Na1 N2 K1 73.81(14) . 4 ?
C8 N2 K1 92.1(4) . 4 ?
C8 N2 Na1 102.6(4) . . ?
C8 N2 C9 118.0(5) . . ?
C9 N2 K1 125.3(4) . 4 ?
C9 N2 Na1 132.0(4) . . ?
C15 C3 C4 106.0(5) . . ?
C15 C3 C2 108.5(4) . . ?
C26 C3 C15 113.9(4) . . ?
C26 C3 C4 108.2(4) . . ?
C26 C3 C2 110.7(6) . . ?
C4 C3 C2 109.4(4) . . ?
N1 C4 C3 119.0(5) . . ?
N1 C4 C5 111.2(6) . . ?
C5 C4 C3 129.8(6) . . ?
N3 C18 K1 77.4(3) . 4 ?
N3 C18 C17 110.9(5) . . ?
N3 C18 C19 119.6(6) . . ?
C17 C18 K1 81.8(4) . 4 ?
C19 C18 K1 113.8(4) . 4 ?
C19 C18 C17 129.1(6) . . ?
Si1 N7 U1 121.5(3) . . ?
Si1 N7 Si2 116.0(2) . . ?
Si2 N7 U1 122.5(3) . . ?
C4 C5 H5 126.7 . . ?
C6 C5 C4 106.6(6) . . ?
C6 C5 H5 126.7 . . ?
N4 C19 C18 122.7(6) . . ?
N4 C19 H19 118.6 . . ?
C18 C19 H19 118.6 . . ?
N1 C7 K1 53.0(3) . 4 ?
N1 C7 C8 120.5(5) . . ?
N1 C7 C6 110.3(6) . . ?
C8 C7 K1 85.3(3) . 4 ?
C6 C7 K1 130.7(4) . 4 ?
C6 C7 C8 129.2(6) . . ?
C47 N8 Na1 106.1(4) . . ?
C47 N8 C43 116.5(6) . . ?
C43 N8 Na1 137.1(5) . . ?
N2 C8 C7 123.2(6) . . ?
N2 C8 H8 118.4 . . ?
C7 C8 H8 118.4 . . ?
C5 C6 C7 106.0(5) . . ?
C5 C6 H6 127.0 . . ?
C7 C6 H6 127.0 . . ?
N5 C29 C28 111.3(5) . . ?
N5 C29 C30 118.4(5) . . ?
C28 C29 C30 129.4(6) . . ?
N4 C20 H20 107.3 . . ?
N4 C20 C21 114.7(6) . . ?
N4 C20 C25 108.5(5) . . ?
C21 C20 H20 107.3 . . ?
C25 C20 H20 107.3 . . ?
C25 C20 C21 111.4(6) . . ?
C26 C27 H27 126.0 . . ?
C26 C27 C28 107.9(6) . . ?
C28 C27 H27 126.0 . . ?
K1 C16 H16 125.2 4 . ?
C15 C16 K1 75.4(4) . 4 ?
C15 C16 H16 125.2 . . ?
C17 C16 K1 77.6(4) . 4 ?
C17 C16 C15 107.8(6) . . ?
C17 C16 H16 125.2 . . ?
H10A C10 H10B 108.1 . . ?
C9 C10 H10A 109.5 . . ?
C9 C10 H10B 109.5 . . ?
C11 C10 H10A 109.5 . . ?
C11 C10 H10B 109.5 . . ?
C11 C10 C9 110.8(6) . . ?
C29 C28 H28 127.4 . . ?
C27 C28 C29 105.2(6) . . ?
C27 C28 H28 127.4 . . ?
N6 C30 C29 119.5(6) . . ?
N6 C30 H30 120.2 . . ?
C29 C30 H30 120.2 . . ?
N6 C31 H31 107.3 . . ?
N6 C31 C32 107.7(5) . . ?
N6 C31 C36 116.5(6) . . ?
C32 C31 H31 107.3 . . ?
C36 C31 H31 107.3 . . ?
C36 C31 C32 110.3(6) . . ?
C1 C2 C3 114.9(5) . . ?
C1 C2 H2A 108.5 . . ?
C1 C2 H2B 108.5 . . ?
C3 C2 H2A 108.5 . . ?
C3 C2 H2B 108.5 . . ?
H2A C2 H2B 107.5 . . ?
C20 C21 H21A 109.5 . . ?
C20 C21 H21B 109.5 . . ?
C20 C21 C22 110.9(7) . . ?
H21A C21 H21B 108.0 . . ?
C22 C21 H21A 109.5 . . ?
C22 C21 H21B 109.5 . . ?
Si1 C37 H37A 109.5 . . ?
Si1 C37 H37B 109.5 . . ?
Si1 C37 H37C 109.5 . . ?
H37A C37 H37B 109.5 . . ?
H37A C37 H37C 109.5 . . ?
H37B C37 H37C 109.5 . . ?
C20 C25 H25A 109.4 . . ?
C20 C25 H25B 109.4 . . ?
C20 C25 C24 111.1(6) . . ?
H25A C25 H25B 108.0 . . ?
C24 C25 H25A 109.4 . . ?
C24 C25 H25B 109.4 . . ?
N2 C9 C10 109.6(5) . . ?
N2 C9 H9 108.5 . . ?
N2 C9 C14 110.6(6) . . ?
C10 C9 H9 108.5 . . ?
C14 C9 C10 111.2(5) . . ?
C14 C9 H9 108.5 . . ?
Si1 C39 H39A 109.5 . . ?
Si1 C39 H39B 109.5 . . ?
Si1 C39 H39C 109.5 . . ?
H39A C39 H39B 109.5 . . ?
H39A C39 H39C 109.5 . . ?
H39B C39 H39C 109.5 . . ?
Si2 C42 H42A 109.5 . . ?
Si2 C42 H42B 109.5 . . ?
Si2 C42 H42C 109.5 . . ?
H42A C42 H42B 109.5 . . ?
H42A C42 H42C 109.5 . . ?
H42B C42 H42C 109.5 . . ?
C10 C11 H11A 109.3 . . ?
C10 C11 H11B 109.3 . . ?
H11A C11 H11B 108.0 . . ?
C12 C11 C10 111.5(6) . . ?
C12 C11 H11A 109.3 . . ?
C12 C11 H11B 109.3 . . ?
C31 C32 H32A 108.9 . . ?
C31 C32 H32B 108.9 . . ?
H32A C32 H32B 107.7 . . ?
C33 C32 C31 113.3(6) . . ?
C33 C32 H32A 108.9 . . ?
C33 C32 H32B 108.9 . . ?
H13A C13 H13B 108.0 . . ?
C12 C13 H13A 109.4 . . ?
C12 C13 H13B 109.4 . . ?
C12 C13 C14 111.3(6) . . ?
C14 C13 H13A 109.4 . . ?
C14 C13 H13B 109.4 . . ?
H23A C23 H23B 107.9 . . ?
C22 C23 H23A 109.3 . . ?
C22 C23 H23B 109.3 . . ?
C24 C23 H23A 109.3 . . ?
C24 C23 H23B 109.3 . . ?
C24 C23 C22 111.7(7) . . ?
Si1 C38 H38A 109.5 . . ?
Si1 C38 H38B 109.5 . . ?
Si1 C38 H38C 109.5 . . ?
H38A C38 H38B 109.5 . . ?
H38A C38 H38C 109.5 . . ?
H38B C38 H38C 109.5 . . ?
C47 C46 C45 118.0(8) . . ?
C47 C46 H46 119(6) . . ?
C45 C46 H46 123(6) . . ?
Si2 C41 H41A 109.5 . . ?
Si2 C41 H41B 109.5 . . ?
Si2 C41 H41C 109.5 . . ?
H41A C41 H41B 109.5 . . ?
H41A C41 H41C 109.5 . . ?
H41B C41 H41C 109.5 . . ?
H35A C35 H35B 108.3 . . ?
C36 C35 H35A 109.9 . . ?
C36 C35 H35B 109.9 . . ?
C34 C35 H35A 109.9 . . ?
C34 C35 H35B 109.9 . . ?
C34 C35 C36 108.9(7) . . ?
C31 C36 C35 111.6(7) . . ?
C31 C36 H36A 109.3 . . ?
C31 C36 H36B 109.3 . . ?
C35 C36 H36A 109.3 . . ?
C35 C36 H36B 109.3 . . ?
H36A C36 H36B 108.0 . . ?
Si2 C40 H40A 109.5 . . ?
Si2 C40 H40B 109.5 . . ?
Si2 C40 H40C 109.5 . . ?
H40A C40 H40B 109.5 . . ?
H40A C40 H40C 109.5 . . ?
H40B C40 H40C 109.5 . . ?
C43 C44 H44 120.8 . . ?
C45 C44 H44 120.8 . . ?
C45 C44 C43 118.3(7) . . ?
N8 C47 C46 124.0(7) . . ?
N8 C47 H47 118.0 . . ?
C46 C47 H47 118.0 . . ?
C32 C33 H33A 109.2 . . ?
C32 C33 H33B 109.2 . . ?
H33A C33 H33B 107.9 . . ?
C34 C33 C32 112.0(7) . . ?
C34 C33 H33A 109.2 . . ?
C34 C33 H33B 109.2 . . ?
C11 C12 H12A 109.2 . . ?
C11 C12 H12B 109.2 . . ?
C13 C12 C11 112.1(6) . . ?
C13 C12 H12A 109.2 . . ?
C13 C12 H12B 109.2 . . ?
H12A C12 H12B 107.9 . . ?
C9 C14 C13 112.2(6) . . ?
C9 C14 H14A 109.2 . . ?
C9 C14 H14B 109.2 . . ?
C13 C14 H14A 109.2 . . ?
C13 C14 H14B 109.2 . . ?
H14A C14 H14B 107.9 . . ?
C35 C34 H34A 109.6 . . ?
C35 C34 H34B 109.6 . . ?
C33 C34 C35 110.4(6) . . ?
C33 C34 H34A 109.6 . . ?
C33 C34 H34B 109.6 . . ?
H34A C34 H34B 108.1 . . ?
N8 C43 C44 124.0(8) . . ?
N8 C43 H43 118.0 . . ?
C44 C43 H43 118.0 . . ?
C46 C45 H45 118(6) . . ?
C44 C45 C46 119.2(7) . . ?
C44 C45 H45 122(6) . . ?
C21 C22 H22A 109.4 . . ?
C21 C22 H22B 109.4 . . ?
C23 C22 C21 111.1(6) . . ?
C23 C22 H22A 109.4 . . ?
C23 C22 H22B 109.4 . . ?
H22A C22 H22B 108.0 . . ?
C25 C24 H24A 109.2 . . ?
C25 C24 H24B 109.2 . . ?
C23 C24 C25 112.3(7) . . ?
C23 C24 H24A 109.2 . . ?
C23 C24 H24B 109.2 . . ?
H24A C24 H24B 107.9 . . ?
H53A C53 H53B 109.5 . . ?
H53A C53 H53C 109.5 . . ?
H53B C53 H53C 109.5 . . ?
C52 C53 H53A 109.5 . . ?
C52 C53 H53B 109.5 . . ?
C52 C53 H53C 109.5 . . ?
C53 C52 H52A 107.1 . . ?
C53 C52 H52B 107.1 . . ?
H52A C52 H52B 106.8 . . ?
C51 C52 C53 120.8(17) . . ?
C51 C52 H52A 107.1 . . ?
C51 C52 H52B 107.1 . . ?
C52 C51 H51A 106.3 . . ?
C52 C51 H51B 106.3 . . ?
C52 C51 C50 123.9(17) . . ?
H51A C51 H51B 106.4 . . ?
C50 C51 H51A 106.3 . . ?
C50 C51 H51B 106.3 . . ?
C51 C50 H50A 107.2 . . ?
C51 C50 H50B 107.2 . . ?
H50A C50 H50B 106.8 . . ?
C49 C50 C51 120.5(15) . . ?
C49 C50 H50A 107.2 . . ?
C49 C50 H50B 107.2 . . ?
C50 C49 H49A 107.3 . . ?
C50 C49 H49B 107.3 . . ?
C50 C49 C48 120(2) . . ?
H49A C49 H49B 106.9 . . ?
C48 C49 H49A 107.3 . . ?
C48 C49 H49B 107.3 . . ?
C49 C48 H48A 109.5 . . ?
C49 C48 H48B 109.5 . . ?
C49 C48 H48C 109.5 . . ?
H48A C48 H48B 109.5 . . ?
H48A C48 H48C 109.5 . . ?
H48B C48 H48C 109.5 . . ?
H54A C54 H54B 109.5 . . ?
H54A C54 H54C 109.5 . . ?
H54B C54 H54C 109.5 . . ?
C55 C54 H54A 109.5 . . ?
C55 C54 H54B 109.5 . . ?
C55 C54 H54C 109.5 . . ?
C54 C55 H55A 110.0 . . ?
C54 C55 H55B 110.0 . . ?
H55A C55 H55B 108.4 . . ?
C56 C55 C54 108.6(18) . . ?
C56 C55 H55A 110.0 . . ?
C56 C55 H55B 110.0 . . ?
C55 C56 H56A 109.2 . . ?
C55 C56 H56B 109.2 . . ?
H56A C56 H56B 107.9 . . ?
C57 C56 C55 112.1(15) . . ?
C57 C56 H56A 109.2 . . ?
C57 C56 H56B 109.2 . . ?
C56 C57 H57A 109.7 . . ?
C56 C57 H57B 109.7 . . ?
C56 C57 C58 109.7(16) . . ?
H57A C57 H57B 108.2 . . ?
C58 C57 H57A 109.7 . . ?
C58 C57 H57B 109.7 . . ?
C57 C58 H58A 110.2 . . ?
C57 C58 H58B 110.2 . . ?
C57 C58 C59 107.7(16) . . ?
H58A C58 H58B 108.5 . . ?
C59 C58 H58A 110.2 . . ?
C59 C58 H58B 110.2 . . ?
C58 C59 H59A 109.5 . . ?
C58 C59 H59B 109.5 . . ?
C58 C59 H59C 109.5 . . ?
H59A C59 H59B 109.5 . . ?
H59A C59 H59C 109.5 . . ?
H59B C59 H59C 109.5 . . ?
H60A C60 H60B 109.5 . . ?
H60A C60 H60C 109.5 . . ?
H60B C60 H60C 109.5 . . ?
C61 C60 H60A 109.5 . . ?
C61 C60 H60B 109.5 . . ?
C61 C60 H60C 109.5 . . ?
C60 C61 H61A 108.9 . . ?
C60 C61 H61B 108.9 . . ?
H61A C61 H61B 107.7 . . ?
C62 C61 C60 113.2(19) . . ?
C62 C61 H61A 108.9 . . ?
C62 C61 H61B 108.9 . . ?
C61 C62 H62A 107.0 . . ?
C61 C62 H62B 107.0 . . ?
H62A C62 H62B 106.7 . . ?
C63 C62 C61 121.4(17) . . ?
C63 C62 H62A 107.0 . . ?
C63 C62 H62B 107.0 . . ?
C62 C63 H63A 107.3 . . ?
C62 C63 H63B 107.3 . . ?
C62 C63 C64 120(2) . . ?
H63A C63 H63B 106.9 . . ?
C64 C63 H63A 107.3 . . ?
C64 C63 H63B 107.3 . . ?
C63 C64 H64A 108.3 . . ?
C63 C64 H64B 108.3 . . ?
H64A C64 H64B 107.4 . . ?
C65 C64 C63 116(2) . . ?
C65 C64 H64A 108.3 . . ?
C65 C64 H64B 108.3 . . ?
C64 C65 H65A 109.5 . . ?
C64 C65 H65B 109.5 . . ?
C64 C65 H65C 109.5 . . ?
H65A C65 H65B 109.5 . . ?
H65A C65 H65C 109.5 . . ?
H65B C65 H65C 109.5 . . ?

loop_
_geom_bond_atom_site_label_1
_geom_bond_atom_site_label_2
_geom_bond_distance
_geom_bond_site_symmetry_2
_geom_bond_publ_flag
U1 K1 4.2052(14) 4 ?
U1 K1 4.3349(14) . ?
U1 O2 1.788(4) . ?
U1 O1 1.798(4) . ?
U1 N5 2.501(5) . ?
U1 N4 2.566(5) . ?
U1 N3 2.523(5) . ?
U1 N6 2.599(5) . ?
U1 N7 2.330(4) . ?
K1 Na1 3.538(3) 4_545 ?
K1 O2 2.771(4) . ?
K1 O1 2.900(4) 4_545 ?
K1 N1 2.801(5) 4_545 ?
K1 N3 3.217(5) 4_545 ?
K1 C15 3.277(6) 4_545 ?
K1 C17 3.326(7) 4_545 ?
K1 N2 3.294(5) 4_545 ?
K1 C18 3.220(7) 4_545 ?
K1 C7 3.406(6) 4_545 ?
K1 C16 3.338(7) 4_545 ?
Si1 N7 1.744(6) . ?
Si1 C37 1.864(7) . ?
Si1 C39 1.885(7) . ?
Si1 C38 1.865(7) . ?
Si2 N7 1.748(6) . ?
Si2 C42 1.894(8) . ?
Si2 C41 1.884(8) . ?
Si2 C40 1.863(8) . ?
Na1 O1 2.508(5) . ?
Na1 N5 2.725(6) . ?
Na1 N1 2.352(6) . ?
Na1 N6 3.021(6) . ?
Na1 N2 2.503(6) . ?
Na1 N8 2.451(6) . ?
N5 C26 1.366(7) . ?
N5 C29 1.379(8) . ?
N1 C4 1.341(8) . ?
N1 C7 1.386(8) . ?
N4 C19 1.298(8) . ?
N4 C20 1.480(8) . ?
N3 C15 1.370(8) . ?
N3 C18 1.386(8) . ?
N6 C30 1.299(8) . ?
N6 C31 1.480(8) . ?
C15 C3 1.526(8) . ?
C15 C16 1.391(9) . ?
C26 C3 1.506(9) . ?
C26 C27 1.388(8) . ?
C17 H17 1.0000 . ?
C17 C18 1.409(9) . ?
C17 C16 1.381(9) . ?
C1 H1A 0.9800 . ?
C1 H1B 0.9800 . ?
C1 H1C 0.9800 . ?
C1 C2 1.510(9) . ?
N2 C8 1.292(8) . ?
N2 C9 1.461(8) . ?
C3 C4 1.535(9) . ?
C3 C2 1.548(8) . ?
C4 C5 1.398(8) . ?
C18 C19 1.403(9) . ?
C5 H5 0.9500 . ?
C5 C6 1.394(9) . ?
C19 H19 0.9500 . ?
C7 C8 1.422(9) . ?
C7 C6 1.394(8) . ?
N8 C47 1.336(9) . ?
N8 C43 1.339(8) . ?
C8 H8 0.9500 . ?
C6 H6 0.9500 . ?
C29 C28 1.393(8) . ?
C29 C30 1.427(8) . ?
C20 H20 1.0000 . ?
C20 C21 1.528(10) . ?
C20 C25 1.522(10) . ?
C27 H27 0.9500 . ?
C27 C28 1.390(9) . ?
C16 H16 1.0000 . ?
C10 H10A 0.9900 . ?
C10 H10B 0.9900 . ?
C10 C9 1.531(9) . ?
C10 C11 1.528(10) . ?
C28 H28 0.9500 . ?
C30 H30 0.9500 . ?
C31 H31 1.0000 . ?
C31 C32 1.527(10) . ?
C31 C36 1.522(9) . ?
C2 H2A 0.9900 . ?
C2 H2B 0.9900 . ?
C21 H21A 0.9900 . ?
C21 H21B 0.9900 . ?
C21 C22 1.535(9) . ?
C37 H37A 0.9800 . ?
C37 H37B 0.9800 . ?
C37 H37C 0.9800 . ?
C25 H25A 0.9900 . ?
C25 H25B 0.9900 . ?
C25 C24 1.539(9) . ?
C9 H9 1.0000 . ?
C9 C14 1.520(9) . ?
C39 H39A 0.9800 . ?
C39 H39B 0.9800 . ?
C39 H39C 0.9800 . ?
C42 H42A 0.9800 . ?
C42 H42B 0.9800 . ?
C42 H42C 0.9800 . ?
C11 H11A 0.9900 . ?
C11 H11B 0.9900 . ?
C11 C12 1.523(10) . ?
C32 H32A 0.9900 . ?
C32 H32B 0.9900 . ?
C32 C33 1.526(9) . ?
C13 H13A 0.9900 . ?
C13 H13B 0.9900 . ?
C13 C12 1.520(10) . ?
C13 C14 1.526(9) . ?
C23 H23A 0.9900 . ?
C23 H23B 0.9900 . ?
C23 C22 1.521(11) . ?
C23 C24 1.506(12) . ?
C38 H38A 0.9800 . ?
C38 H38B 0.9800 . ?
C38 H38C 0.9800 . ?
C46 C47 1.385(10) . ?
C46 C45 1.386(12) . ?
C46 H46 0.96(9) . ?
C41 H41A 0.9800 . ?
C41 H41B 0.9800 . ?
C41 H41C 0.9800 . ?
C35 H35A 0.9900 . ?
C35 H35B 0.9900 . ?
C35 C36 1.540(10) . ?
C35 C34 1.532(13) . ?
C36 H36A 0.9900 . ?
C36 H36B 0.9900 . ?
C40 H40A 0.9800 . ?
C40 H40B 0.9800 . ?
C40 H40C 0.9800 . ?
C44 H44 0.9500 . ?
C44 C43 1.383(11) . ?
C44 C45 1.377(12) . ?
C47 H47 0.9500 . ?
C33 H33A 0.9900 . ?
C33 H33B 0.9900 . ?
C33 C34 1.501(12) . ?
C12 H12A 0.9900 . ?
C12 H12B 0.9900 . ?
C14 H14A 0.9900 . ?
C14 H14B 0.9900 . ?
C34 H34A 0.9900 . ?
C34 H34B 0.9900 . ?
C43 H43 0.9500 . ?
C45 H45 0.95(9) . ?
C22 H22A 0.9900 . ?
C22 H22B 0.9900 . ?
C24 H24A 0.9900 . ?
C24 H24B 0.9900 . ?
C53 H53A 0.9800 . ?
C53 H53B 0.9800 . ?
C53 H53C 0.9800 . ?
C53 C52 1.474(13) . ?
C52 H52A 0.9900 . ?
C52 H52B 0.9900 . ?
C52 C51 1.456(13) . ?
C51 H51A 0.9900 . ?
C51 H51B 0.9900 . ?
C51 C50 1.466(12) . ?
C50 H50A 0.9900 . ?
C50 H50B 0.9900 . ?
C50 C49 1.465(13) . ?
C49 H49A 0.9900 . ?
C49 H49B 0.9900 . ?
C49 C48 1.474(14) . ?
C48 H48A 0.9800 . ?
C48 H48B 0.9800 . ?
C48 H48C 0.9800 . ?
C54 H54A 0.9800 . ?
C54 H54B 0.9800 . ?
C54 H54C 0.9800 . ?
C54 C55 1.537(15) . ?
C55 H55A 0.9900 . ?
C55 H55B 0.9900 . ?
C55 C56 1.532(15) . ?
C56 H56A 0.9900 . ?
C56 H56B 0.9900 . ?
C56 C57 1.517(14) . ?
C57 H57A 0.9900 . ?
C57 H57B 0.9900 . ?
C57 C58 1.523(14) . ?
C58 H58A 0.9900 . ?
C58 H58B 0.9900 . ?
C58 C59 1.531(15) . ?
C59 H59A 0.9800 . ?
C59 H59B 0.9800 . ?
C59 H59C 0.9800 . ?
C60 H60A 0.9800 . ?
C60 H60B 0.9800 . ?
C60 H60C 0.9800 . ?
C60 C61 1.509(15) . ?
C61 H61A 0.9900 . ?
C61 H61B 0.9900 . ?
C61 C62 1.493(14) . ?
C62 H62A 0.9900 . ?
C62 H62B 0.9900 . ?
C62 C63 1.458(14) . ?
C63 H63A 0.9900 . ?
C63 H63B 0.9900 . ?
C63 C64 1.492(15) . ?
C64 H64A 0.9900 . ?
C64 H64B 0.9900 . ?
C64 C65 1.485(14) . ?
C65 H65A 0.9800 . ?
C65 H65B 0.9800 . ?
C65 H65C 0.9800 . ?

loop_
_geom_torsion_atom_site_label_1
_geom_torsion_atom_site_label_2
_geom_torsion_atom_site_label_3
_geom_torsion_atom_site_label_4
_geom_torsion
_geom_torsion_site_symmetry_1
_geom_torsion_site_symmetry_2
_geom_torsion_site_symmetry_3
_geom_torsion_site_symmetry_4
_geom_torsion_publ_flag
U1 N5 C26 C3 52.0(8) . . . . ?
U1 N5 C26 C27 -135.9(5) . . . . ?
U1 N5 C29 C28 149.0(4) . . . . ?
U1 N5 C29 C30 -40.6(6) . . . . ?
U1 N4 C19 C18 6.3(8) . . . . ?
U1 N4 C20 C21 139.2(5) . . . . ?
U1 N4 C20 C25 -95.6(6) . . . . ?
U1 N3 C15 K1 -83.9(5) . . . 4 ?
U1 N3 C15 C3 23.2(10) . . . . ?
U1 N3 C15 C16 -157.2(5) . . . . ?
U1 N3 C18 K1 88.6(3) . . . 4 ?
U1 N3 C18 C17 164.6(4) . . . . ?
U1 N3 C18 C19 -21.8(7) . . . . ?
U1 N6 C30 C29 25.1(7) . . . . ?
U1 N6 C31 C32 -86.3(6) . . . . ?
U1 N6 C31 C36 149.2(5) . . . . ?
K1 U1 O2 K1 79.4(4) 4 . . . ?
K1 U1 O1 K1 81.5(4) . . . 4 ?
K1 U1 O1 Na1 -92.5(2) 4 . . . ?
K1 U1 O1 Na1 -11.0(4) . . . . ?
K1 N1 C4 C3 -63.4(7) 4 . . . ?
K1 N1 C4 C5 116.7(5) 4 . . . ?
K1 N1 C7 C8 55.8(6) 4 . . . ?
K1 N1 C7 C6 -126.3(4) 4 . . . ?
K1 N3 C15 C3 107.1(6) 4 . . . ?
K1 N3 C15 C16 -73.4(5) 4 . . . ?
K1 N3 C18 C17 76.1(5) 4 . . . ?
K1 N3 C18 C19 -110.4(6) 4 . . . ?
K1 C15 C3 C26 94.5(5) 4 . . . ?
K1 C15 C3 C4 -24.3(5) 4 . . . ?
K1 C15 C3 C2 -141.7(4) 4 . . . ?
K1 C15 C16 C17 -71.6(5) 4 . . . ?
K1 C17 C18 N3 -73.1(5) 4 . . . ?
K1 C17 C18 C19 114.1(7) 4 . . . ?
K1 C17 C16 C15 70.1(5) 4 . . . ?
K1 N2 C8 C7 -45.8(6) 4 . . . ?
K1 N2 C9 C10 -8.2(7) 4 . . . ?
K1 N2 C9 C14 114.8(5) 4 . . . ?
K1 C18 C19 N4 -77.7(7) 4 . . . ?
K1 C7 C8 N2 44.1(6) 4 . . . ?
K1 C7 C6 C5 -59.1(7) 4 . . . ?
Na1 N5 C26 C3 -57.2(6) . . . . ?
Na1 N5 C26 C27 114.9(5) . . . . ?
Na1 N5 C29 C28 -122.5(4) . . . . ?
Na1 N5 C29 C30 48.0(6) . . . . ?
Na1 N1 C4 C3 51.8(8) . . . . ?
Na1 N1 C4 C5 -128.2(5) . . . . ?
Na1 N1 C7 K1 -89.7(3) . . . 4 ?
Na1 N1 C7 C8 -33.9(6) . . . . ?
Na1 N1 C7 C6 144.0(4) . . . . ?
Na1 N6 C30 C29 -52.8(6) . . . . ?
Na1 N6 C31 C32 1.8(6) . . . . ?
Na1 N6 C31 C36 -122.6(6) . . . . ?
Na1 N2 C8 C7 28.0(7) . . . . ?
Na1 N2 C9 C10 -108.5(6) . . . . ?
Na1 N2 C9 C14 14.5(8) . . . . ?
Na1 N8 C47 C46 -172.0(7) . . . . ?
Na1 N8 C43 C44 171.1(6) . . . . ?
N5 U1 O2 K1 11.9(4) . . . . ?
N5 U1 O1 K1 72.7(2) . . . 4 ?
N5 U1 O1 Na1 -19.84(19) . . . . ?
N5 C26 C3 C15 -41.7(8) . . . . ?
N5 C26 C3 C4 75.9(6) . . . . ?
N5 C26 C3 C2 -164.3(5) . . . . ?
N5 C26 C27 C28 -1.2(7) . . . . ?
N5 C29 C28 C27 0.2(7) . . . . ?
N5 C29 C30 N6 10.1(9) . . . . ?
N1 C4 C5 C6 -0.8(8) . . . . ?
N1 C7 C8 N2 2.6(9) . . . . ?
N1 C7 C6 C5 -1.0(7) . . . . ?
N4 U1 O2 K1 145.6(4) . . . . ?
N4 U1 O1 K1 -60.8(2) . . . 4 ?
N4 U1 O1 Na1 -153.25(18) . . . . ?
N4 C20 C21 C22 179.5(6) . . . . ?
N4 C20 C25 C24 178.4(7) . . . . ?
N3 U1 O2 K1 79.2(4) . . . . ?
N3 U1 O1 K1 5.1(2) . . . 4 ?
N3 U1 O1 Na1 -87.42(19) . . . . ?
N3 C15 C3 C26 7.7(9) . . . . ?
N3 C15 C3 C4 -111.1(6) . . . . ?
N3 C15 C3 C2 131.5(6) . . . . ?
N3 C15 C16 K1 70.1(4) . . . 4 ?
N3 C15 C16 C17 -1.4(7) . . . . ?
N3 C18 C19 N4 10.9(10) . . . . ?
N6 U1 O2 K1 -52.3(4) . . . . ?
N6 U1 O1 K1 137.3(2) . . . 4 ?
N6 U1 O1 Na1 44.79(18) . . . . ?
N6 C31 C32 C33 -179.1(6) . . . . ?
N6 C31 C36 C35 178.2(7) . . . . ?
C15 N3 C18 K1 -76.4(4) . . . 4 ?
C15 N3 C18 C17 -0.3(7) . . . . ?
C15 N3 C18 C19 173.3(6) . . . . ?
C15 C3 C4 N1 56.8(7) . . . . ?
C15 C3 C4 C5 -123.2(7) . . . . ?
C15 C3 C2 C1 -57.3(7) . . . . ?
C26 N5 C29 C28 -1.0(7) . . . . ?
C26 N5 C29 C30 169.5(5) . . . . ?
C26 C3 C4 N1 -65.7(7) . . . . ?
C26 C3 C4 C5 114.2(7) . . . . ?
C26 C3 C2 C1 68.4(6) . . . . ?
C26 C27 C28 C29 0.6(7) . . . . ?
C17 C18 C19 N4 -176.8(7) . . . . ?
N2 C9 C14 C13 -176.9(5) . . . . ?
C3 C15 C16 K1 -110.3(6) . . . 4 ?
C3 C15 C16 C17 178.1(6) . . . . ?
C3 C26 C27 C28 170.5(5) . . . . ?
C3 C4 C5 C6 179.3(6) . . . . ?
C4 N1 C7 K1 126.8(5) . . . 4 ?
C4 N1 C7 C8 -177.4(6) . . . . ?
C4 N1 C7 C6 0.5(7) . . . . ?
C4 C3 C2 C1 -172.5(5) . . . . ?
C4 C5 C6 C7 1.1(7) . . . . ?
C18 N3 C15 K1 74.4(4) . . . 4 ?
C18 N3 C15 C3 -178.5(6) . . . . ?
C18 N3 C15 C16 1.0(7) . . . . ?
C18 C17 C16 K1 -68.9(5) . . . 4 ?
C18 C17 C16 C15 1.2(7) . . . . ?
N7 U1 O2 K1 -131.5(4) . . . . ?
N7 U1 O1 K1 -144.0(2) . . . 4 ?
N7 U1 O1 Na1 123.55(19) . . . . ?
C19 N4 C20 C21 -46.0(8) . . . . ?
C19 N4 C20 C25 79.2(7) . . . . ?
C7 N1 C4 C3 -179.9(5) . . . . ?
C7 N1 C4 C5 0.2(7) . . . . ?
C8 N2 C9 C10 107.2(7) . . . . ?
C8 N2 C9 C14 -129.8(6) . . . . ?
C8 C7 C6 C5 176.7(6) . . . . ?
C6 C7 C8 N2 -174.9(6) . . . . ?
C29 N5 C26 C3 -170.8(5) . . . . ?
C29 N5 C26 C27 1.3(6) . . . . ?
C20 N4 C19 C18 -169.3(6) . . . . ?
C20 C21 C22 C23 -55.8(9) . . . . ?
C20 C25 C24 C23 53.9(9) . . . . ?
C27 C26 C3 C15 147.6(6) . . . . ?
C27 C26 C3 C4 -94.9(7) . . . . ?
C27 C26 C3 C2 25.0(8) . . . . ?
C16 C15 C3 C26 -171.8(6) . . . . ?
C16 C15 C3 C4 69.4(7) . . . . ?
C16 C15 C3 C2 -48.0(8) . . . . ?
C16 C17 C18 K1 72.6(5) . . . 4 ?
C16 C17 C18 N3 -0.5(8) . . . . ?
C16 C17 C18 C19 -173.4(7) . . . . ?
C10 C9 C14 C13 -54.9(8) . . . . ?
C10 C11 C12 C13 54.7(8) . . . . ?
C28 C29 C30 N6 178.6(6) . . . . ?
C30 N6 C31 C32 108.0(7) . . . . ?
C30 N6 C31 C36 -16.5(9) . . . . ?
C30 C29 C28 C27 -168.9(6) . . . . ?
C31 N6 C30 C29 -166.5(6) . . . . ?
C31 C32 C33 C34 52.4(8) . . . . ?
C2 C3 C4 N1 173.6(5) . . . . ?
C2 C3 C4 C5 -6.4(9) . . . . ?
C21 C20 C25 C24 -54.5(9) . . . . ?
C37 Si1 N7 U1 14.9(4) . . . . ?
C37 Si1 N7 Si2 -161.9(3) . . . . ?
C25 C20 C21 C22 55.9(8) . . . . ?
C9 N2 C8 C7 -178.3(6) . . . . ?
C9 C10 C11 C12 -55.2(8) . . . . ?
C39 Si1 N7 U1 133.3(3) . . . . ?
C39 Si1 N7 Si2 -43.4(4) . . . . ?
C42 Si2 N7 U1 144.3(3) . . . . ?
C42 Si2 N7 Si1 -38.9(4) . . . . ?
C11 C10 C9 N2 177.8(5) . . . . ?
C11 C10 C9 C14 55.2(7) . . . . ?
C32 C31 C36 C35 55.1(9) . . . . ?
C32 C33 C34 C35 -56.3(8) . . . . ?
C38 Si1 N7 U1 -104.6(3) . . . . ?
C38 Si1 N7 Si2 78.6(4) . . . . ?
C41 Si2 N7 U1 -94.0(4) . . . . ?
C41 Si2 N7 Si1 82.7(4) . . . . ?
C36 C31 C32 C33 -51.0(8) . . . . ?
C36 C35 C34 C33 59.5(9) . . . . ?
C40 Si2 N7 U1 24.8(5) . . . . ?
C40 Si2 N7 Si1 -158.5(4) . . . . ?
C47 N8 C43 C44 -0.7(12) . . . . ?
C47 C46 C45 C44 0.8(13) . . . . ?
C12 C13 C14 C9 53.8(8) . . . . ?
C14 C13 C12 C11 -53.5(8) . . . . ?
C34 C35 C36 C31 -59.6(9) . . . . ?
C43 N8 C47 C46 2.1(11) . . . . ?
C43 C44 C45 C46 0.5(14) . . . . ?
C45 C46 C47 N8 -2.2(12) . . . . ?
C45 C44 C43 N8 -0.6(14) . . . . ?
C22 C23 C24 C25 -54.2(10) . . . . ?
C24 C23 C22 C21 55.1(10) . . . . ?
C53 C52 C51 C50 170(3) . . . . ?
C52 C51 C50 C49 -179(4) . . . . ?
C51 C50 C49 C48 167(3) . . . . ?
C54 C55 C56 C57 179(3) . . . . ?
C55 C56 C57 C58 178(2) . . . . ?
C56 C57 C58 C59 172(2) . . . . ?
C60 C61 C62 C63 -179(3) . . . . ?
C61 C62 C63 C64 170(4) . . . . ?
C62 C63 C64 C65 -145(4) . . . . ?

loop_
_twin_individual_id
_twin_individual_mass_fraction_refined
1 0.5741(6)
2 0.4259(6)
